data_7025481
loop_
_publ_author_name
'Kurzbach, Dennis'
'Yao, Shenglai'
'Hinderberger, Dariush'
'Klinkhammer, Karl W.'

_publ_section_title
;
 EPR spectroscopic characterization of persistent germyl-substituted
 Pb(III)- and Sn(III)-radicals.
;
_journal_issue 28
_journal_name_full 'Dalton transactions (Cambridge, England : 2003)'
_journal_page_first 6449
_journal_page_last 6459
_journal_paper_doi 10.1039/c001144d
_journal_volume 39
_journal_year 2010
_chemical_formula_sum 'C43 H121 Ge K O4 Pb Si11'
_chemical_formula_weight 1330.27
_chemical_name_systematic
;
?
;
_space_group_IT_number 14
_symmetry_space_group_name_Hall '-P 2ybc'
_symmetry_space_group_name_H-M 'P 1 21/c 1'
_atom_sites_solution_hydrogens geom
_atom_sites_solution_primary direct
_atom_sites_solution_secondary difmap
_audit_creation_method SHELXL-97
_cell_angle_alpha 90.00
_cell_angle_beta 99.7313(16)
_cell_angle_gamma 90.00
_cell_formula_units_Z 4
_cell_length_a 12.2196(8)
_cell_length_b 24.4992(16)
_cell_length_c 24.9634(15)
_cell_measurement_temperature 173(2)
_cell_volume 7365.8(8)
_computing_cell_refinement 'Bruker APEX-2'
_computing_data_collection 'Bruker APEX-2'
_computing_data_reduction 'Bruker APEX-2'
_computing_molecular_graphics SHELXTL-Plus
_computing_structure_refinement 'SHELXL-97 (Sheldrick, 1997)'
_computing_structure_solution 'SHELXS-97 (Sheldrick, 1990)'
_diffrn_ambient_temperature 173(2)
_diffrn_measured_fraction_theta_full 0.989
_diffrn_measured_fraction_theta_max 0.989
_diffrn_measurement_device_type 'APEX II CCD area detector'
_diffrn_measurement_method 'phi and omega scans'
_diffrn_radiation_monochromator graphite
_diffrn_radiation_source 'fine-focus sealed tube'
_diffrn_radiation_type MoK\a
_diffrn_radiation_wavelength 0.71073
_diffrn_reflns_av_R_equivalents 0.0846
_diffrn_reflns_av_sigmaI/netI 0.0910
_diffrn_reflns_limit_h_max 17
_diffrn_reflns_limit_h_min -17
_diffrn_reflns_limit_k_max 33
_diffrn_reflns_limit_k_min -32
_diffrn_reflns_limit_l_max 29
_diffrn_reflns_limit_l_min -34
_diffrn_reflns_number 73489
_diffrn_reflns_theta_full 29.74
_diffrn_reflns_theta_max 29.74
_diffrn_reflns_theta_min 2.31
_exptl_absorpt_coefficient_mu 2.956
_exptl_absorpt_correction_T_max 0.3843
_exptl_absorpt_correction_T_min 0.3195
_exptl_absorpt_correction_type multi-scan
_exptl_crystal_colour red
_exptl_crystal_density_diffrn 1.200
_exptl_crystal_density_method 'not measured'
_exptl_crystal_description prism
_exptl_crystal_F_000 2792
_exptl_crystal_size_max 0.54
_exptl_crystal_size_mid 0.51
_exptl_crystal_size_min 0.41
_refine_diff_density_max 1.874
_refine_diff_density_min -2.482
_refine_diff_density_rms 0.113
_refine_ls_extinction_method none
_refine_ls_goodness_of_fit_ref 1.019
_refine_ls_hydrogen_treatment mixed
_refine_ls_matrix_type full
_refine_ls_number_parameters 609
_refine_ls_number_reflns 20753
_refine_ls_number_restraints 133
_refine_ls_restrained_S_all 1.019
_refine_ls_R_factor_all 0.0789
_refine_ls_R_factor_gt 0.0429
_refine_ls_shift/su_max 0.004
_refine_ls_shift/su_mean 0.000
_refine_ls_structure_factor_coef Fsqd
_refine_ls_weighting_details 'calc w=1/[\s^2^(Fo^2^)+(0.0300P)^2^+0.0000P] where P=(Fo^2^+2Fc^2^)/3'
_refine_ls_weighting_scheme calc
_refine_ls_wR_factor_gt 0.0821
_refine_ls_wR_factor_ref 0.0880
_reflns_number_gt 14048
_reflns_number_total 20753
_reflns_threshold_expression >2sigma(I)
_cod_data_source_file c001144d.txt
_cod_data_source_block kpbhyp2hge
_cod_database_code 7025481

loop_
_symmetry_equiv_pos_as_xyz
'x, y, z'
'-x, y+1/2, -z+1/2'
'-x, -y, -z'
'x, -y-1/2, z-1/2'

loop_
_atom_site_label
_atom_site_type_symbol
_atom_site_fract_x
_atom_site_fract_y
_atom_site_fract_z
_atom_site_U_iso_or_equiv
_atom_site_adp_type
_atom_site_occupancy
_atom_site_symmetry_multiplicity
_atom_site_calc_flag
_atom_site_refinement_flags
_atom_site_disorder_assembly
_atom_site_disorder_group
Pb1A Pb -1.1515(1) 0.921419(5) 1.249511(5) 0.02065(4) Uani 0.9891(5) 1 d P A 1
Pb1B Pb -1.0274(12) 0.9786(6) 1.2779(6) 0.038(5) Uani 0.0109(5) 1 d P A 2
Ge1 Ge -1.22566(5) 1.00651(2) 1.31188(2) 0.0215(2) Uani 0.3189(14) 1 d P . .
Ge2 Ge -0.96561(5) 0.87154(2) 1.31704(2) 0.0225(2) Uani 0.3759(14) 1 d P . .
Ge3 Ge -1.06711(5) 0.97548(2) 1.16376(2) 0.0224(2) Uani 0.3538(14) 1 d P . .
Si1 Si -1.22566(5) 1.00651(2) 1.31188(2) 0.0215(2) Uani 0.68 1 d P . .
Si11 Si -1.14403(8) 1.09294(4) 1.33616(4) 0.0275(2) Uani 1 1 d . A .
Si12 Si -1.24395(9) 0.96607(4) 1.39623(4) 0.0271(2) Uani 1 1 d . A .
Si13 Si -1.41748(8) 1.01861(5) 1.27477(4) 0.0327(3) Uani 1 1 d . A .
C121 C -1.3180(4) 1.00821(16) 1.44272(16) 0.0414(10) Uani 1 1 d . . .
H12D H -1.3210 0.9877 1.4761 0.062 Uiso 1 1 calc R A .
H12E H -1.3936 1.0163 1.4243 0.062 Uiso 1 1 calc R . .
H12F H -1.2776 1.0425 1.4517 0.062 Uiso 1 1 calc R . .
C131 C -1.5031(3) 1.03780(18) 1.32794(16) 0.0444(11) Uani 1 1 d . . .
H13C H -1.5808 1.0422 1.3108 0.067 Uiso 1 1 calc R A .
H13D H -1.4754 1.0722 1.3452 0.067 Uiso 1 1 calc R . .
H13E H -1.4975 1.0090 1.3555 0.067 Uiso 1 1 calc R . .
C122 C -1.3260(3) 0.90107(15) 1.38289(17) 0.0388(10) Uani 1 1 d . . .
H12G H -1.3340 0.8840 1.4175 0.058 Uiso 1 1 calc R A .
H12H H -1.2871 0.8760 1.3620 0.058 Uiso 1 1 calc R . .
H12I H -1.3997 0.9093 1.3622 0.058 Uiso 1 1 calc R . .
C112 C -1.0914(4) 1.10010(17) 1.41105(16) 0.0428(11) Uani 1 1 d . . .
H11C H -1.0590 1.1365 1.4185 0.064 Uiso 1 1 calc R A .
H11D H -1.0347 1.0723 1.4226 0.064 Uiso 1 1 calc R . .
H11E H -1.1531 1.0953 1.4311 0.064 Uiso 1 1 calc R . .
C132 C -1.4760(3) 0.95295(18) 1.24359(18) 0.0499(12) Uani 1 1 d . . .
H13F H -1.5547 0.9580 1.2284 0.075 Uiso 1 1 calc R A .
H13G H -1.4683 0.9244 1.2715 0.075 Uiso 1 1 calc R . .
H13H H -1.4355 0.9422 1.2146 0.075 Uiso 1 1 calc R . .
C111 C -1.2463(4) 1.15056(16) 1.31844(19) 0.0482(11) Uani 1 1 d . . .
H11F H -1.2095 1.1854 1.3291 0.072 Uiso 1 1 calc R A .
H11G H -1.3089 1.1456 1.3379 0.072 Uiso 1 1 calc R . .
H11H H -1.2735 1.1506 1.2792 0.072 Uiso 1 1 calc R . .
C123 C -1.1048(3) 0.95069(16) 1.43760(15) 0.0376(10) Uani 1 1 d . . .
H12J H -1.1147 0.9340 1.4721 0.056 Uiso 1 1 calc R A .
H12K H -1.0624 0.9846 1.4448 0.056 Uiso 1 1 calc R . .
H12L H -1.0645 0.9254 1.4175 0.056 Uiso 1 1 calc R . .
C113 C -1.0197(3) 1.10588(17) 1.30302(17) 0.0422(10) Uani 1 1 d . . .
H11I H -0.9885 1.1418 1.3140 0.063 Uiso 1 1 calc R A .
H11J H -1.0419 1.1049 1.2634 0.063 Uiso 1 1 calc R . .
H11K H -0.9636 1.0777 1.3143 0.063 Uiso 1 1 calc R . .
C133 C -1.4560(3) 1.07140(18) 1.22010(18) 0.0530(12) Uani 1 1 d . . .
H13I H -1.5368 1.0719 1.2088 0.079 Uiso 1 1 calc R A .
H13J H -1.4205 1.0624 1.1888 0.079 Uiso 1 1 calc R . .
H13K H -1.4307 1.1074 1.2342 0.079 Uiso 1 1 calc R . .
Si2 Si -0.96561(5) 0.87154(2) 1.31704(2) 0.0225(2) Uani 0.62 1 d P . .
Si22 Si -0.81929(8) 0.91210(4) 1.37962(4) 0.0278(2) Uani 1 1 d . A .
Si21 Si -1.04059(10) 0.79724(4) 1.36177(5) 0.0341(3) Uani 1 1 d . A .
Si23 Si -0.87313(9) 0.81885(4) 1.25856(4) 0.0318(3) Uani 1 1 d . A .
C211 C -0.9462(4) 0.73611(16) 1.3750(2) 0.0605(14) Uani 1 1 d . . .
H21C H -0.9826 0.7077 1.3933 0.091 Uiso 1 1 calc R A .
H21D H -0.8766 0.7469 1.3982 0.091 Uiso 1 1 calc R . .
H21E H -0.9302 0.7220 1.3404 0.091 Uiso 1 1 calc R . .
C221 C -0.6794(3) 0.90765(17) 1.35826(17) 0.0449(11) Uani 1 1 d . . .
H22D H -0.6237 0.9251 1.3858 0.067 Uiso 1 1 calc R A .
H22E H -0.6819 0.9263 1.3233 0.067 Uiso 1 1 calc R . .
H22F H -0.6597 0.8692 1.3545 0.067 Uiso 1 1 calc R . .
C212 C -1.0811(4) 0.81011(16) 1.42999(17) 0.0470(11) Uani 1 1 d . . .
H21F H -1.1100 0.7764 1.4434 0.070 Uiso 1 1 calc R A .
H21G H -1.1384 0.8384 1.4265 0.070 Uiso 1 1 calc R . .
H21H H -1.0159 0.8222 1.4556 0.070 Uiso 1 1 calc R . .
C231 C -0.9772(4) 0.77441(16) 1.21401(17) 0.0481(12) Uani 1 1 d . . .
H23C H -0.9391 0.7526 1.1898 0.072 Uiso 1 1 calc R A .
H23D H -1.0334 0.7975 1.1922 0.072 Uiso 1 1 calc R . .
H23E H -1.0133 0.7500 1.2368 0.072 Uiso 1 1 calc R . .
C232 C -0.8041(3) 0.86342(17) 1.21310(16) 0.0424(10) Uani 1 1 d . . .
H23F H -0.7667 0.8405 1.1895 0.064 Uiso 1 1 calc R A .
H23G H -0.7495 0.8869 1.2353 0.064 Uiso 1 1 calc R . .
H23H H -0.8602 0.8861 1.1907 0.064 Uiso 1 1 calc R . .
C222 C -0.8431(4) 0.98723(15) 1.39079(17) 0.0447(11) Uani 1 1 d . . .
H22G H -0.7809 1.0019 1.4167 0.067 Uiso 1 1 calc R A .
H22H H -0.9122 0.9920 1.4053 0.067 Uiso 1 1 calc R . .
H22I H -0.8485 1.0067 1.3562 0.067 Uiso 1 1 calc R . .
C233 C -0.7583(4) 0.77240(17) 1.29273(19) 0.0532(12) Uani 1 1 d . . .
H23I H -0.7259 0.7528 1.2650 0.080 Uiso 1 1 calc R A .
H23J H -0.7888 0.7461 1.3159 0.080 Uiso 1 1 calc R . .
H23K H -0.7007 0.7943 1.3150 0.080 Uiso 1 1 calc R . .
C213 C -1.1705(4) 0.77223(18) 1.31700(19) 0.0556(13) Uani 1 1 d . . .
H21I H -1.2020 0.7418 1.3349 0.083 Uiso 1 1 calc R A .
H21J H -1.1524 0.7599 1.2822 0.083 Uiso 1 1 calc R . .
H21K H -1.2247 0.8020 1.3106 0.083 Uiso 1 1 calc R . .
C223 C -0.8018(4) 0.87694(17) 1.44774(15) 0.0468(11) Uani 1 1 d . . .
H22J H -0.7413 0.8943 1.4727 0.070 Uiso 1 1 calc R A .
H22K H -0.7841 0.8384 1.4433 0.070 Uiso 1 1 calc R . .
H22L H -0.8709 0.8799 1.4626 0.070 Uiso 1 1 calc R . .
Si3 Si -1.06711(5) 0.97548(2) 1.16376(2) 0.0224(2) Uani 0.65 1 d P . .
Si31 Si -1.09418(9) 0.91061(4) 1.09151(4) 0.0285(2) Uani 1 1 d . A .
Si32 Si -0.88990(8) 1.01741(4) 1.17008(4) 0.0294(2) Uani 1 1 d . A .
Si33 Si -1.19485(9) 1.04268(4) 1.12347(4) 0.0319(2) Uani 1 1 d . A .
C311 C -0.9803(3) 0.85955(17) 1.08660(17) 0.0464(11) Uani 1 1 d . . .
H31C H -1.0030 0.8358 1.0551 0.070 Uiso 1 1 calc R A .
H31D H -0.9666 0.8374 1.1198 0.070 Uiso 1 1 calc R . .
H31E H -0.9122 0.8790 1.0824 0.070 Uiso 1 1 calc R . .
C321 C -0.8024(3) 0.98822(17) 1.12226(17) 0.0448(11) Uani 1 1 d . . .
H32D H -0.7310 1.0073 1.1270 0.067 Uiso 1 1 calc R A .
H32E H -0.8408 0.9928 1.0847 0.067 Uiso 1 1 calc R . .
H32F H -0.7898 0.9493 1.1300 0.067 Uiso 1 1 calc R . .
C312 C -1.1199(4) 0.94207(17) 1.02173(16) 0.0464(11) Uani 1 1 d . . .
H31F H -1.1303 0.9131 0.9942 0.070 Uiso 1 1 calc R A .
H31G H -1.0562 0.9647 1.0169 0.070 Uiso 1 1 calc R . .
H31H H -1.1868 0.9648 1.0177 0.070 Uiso 1 1 calc R . .
C331 C -1.3365(3) 1.01088(17) 1.10173(18) 0.0480(11) Uani 1 1 d . . .
H33C H -1.3888 1.0388 1.0851 0.072 Uiso 1 1 calc R A .
H33D H -1.3626 0.9955 1.1335 0.072 Uiso 1 1 calc R . .
H33E H -1.3314 0.9819 1.0753 0.072 Uiso 1 1 calc R . .
C332 C -1.1590(4) 1.07767(17) 1.06100(17) 0.0573(13) Uani 1 1 d . . .
H33F H -1.2165 1.1045 1.0475 0.086 Uiso 1 1 calc R A .
H33G H -1.1546 1.0504 1.0327 0.086 Uiso 1 1 calc R . .
H33H H -1.0872 1.0962 1.0704 0.086 Uiso 1 1 calc R . .
C333 C -1.2092(4) 1.09971(16) 1.17164(17) 0.0438(11) Uani 1 1 d . . .
H33I H -1.2624 1.1266 1.1536 0.066 Uiso 1 1 calc R A .
H33J H -1.1368 1.1172 1.1829 0.066 Uiso 1 1 calc R . .
H33K H -1.2357 1.0852 1.2037 0.066 Uiso 1 1 calc R . .
C322 C -0.8954(4) 1.09283(16) 1.1569(2) 0.0515(12) Uani 1 1 d . . .
H32G H -0.8197 1.1072 1.1602 0.077 Uiso 1 1 calc R A .
H32H H -0.9338 1.1109 1.1835 0.077 Uiso 1 1 calc R . .
H32I H -0.9357 1.0998 1.1201 0.077 Uiso 1 1 calc R . .
C323 C -0.8110(3) 1.00946(18) 1.24088(16) 0.0432(11) Uani 1 1 d . . .
H32J H -0.7380 1.0267 1.2434 0.065 Uiso 1 1 calc R A .
H32K H -0.8015 0.9706 1.2496 0.065 Uiso 1 1 calc R . .
H32L H -0.8524 1.0269 1.2666 0.065 Uiso 1 1 calc R . .
C313 C -1.2195(3) 0.86748(15) 1.09645(15) 0.0349(9) Uani 1 1 d . . .
H31I H -1.2305 0.8408 1.0667 0.052 Uiso 1 1 calc R A .
H31J H -1.2852 0.8909 1.0938 0.052 Uiso 1 1 calc R . .
H31K H -1.2080 0.8482 1.1314 0.052 Uiso 1 1 calc R . .
K1 K -1.41109(8) 0.76760(4) 1.07015(5) 0.0572(3) Uani 1 1 d . A .
O1 O -1.3153(2) 0.66934(11) 1.05191(11) 0.0404(7) Uani 1 1 d . . .
C11 C -1.1971(4) 0.66334(17) 1.0624(2) 0.0517(12) Uani 1 1 d . A .
H11A H -1.1715 0.6467 1.0306 0.062 Uiso 1 1 calc R . .
H11B H -1.1747 0.6392 1.0942 0.062 Uiso 1 1 calc R . .
C12 C -1.1455(4) 0.71848(19) 1.0735(2) 0.0682(15) Uani 1 1 d . . .
H12A H -1.0645 0.7149 1.0807 0.102 Uiso 1 1 calc R A .
H12B H -1.1706 0.7346 1.1053 0.102 Uiso 1 1 calc R . .
H12C H -1.1676 0.7421 1.0419 0.102 Uiso 1 1 calc R . .
C13 C -1.3683(5) 0.6179(2) 1.0421(2) 0.0634(14) Uani 1 1 d . A .
H13A H -1.3535 0.5952 1.0753 0.076 Uiso 1 1 calc R . .
H13B H -1.3390 0.5985 1.0127 0.076 Uiso 1 1 calc R . .
C14 C -1.4897(5) 0.6270(3) 1.0261(3) 0.119(3) Uani 1 1 d . . .
H14A H -1.5273 0.5918 1.0186 0.178 Uiso 1 1 calc R A .
H14B H -1.5036 0.6497 0.9933 0.178 Uiso 1 1 calc R . .
H14C H -1.5184 0.6454 1.0557 0.178 Uiso 1 1 calc R . .
O2 O -1.6160(3) 0.81248(16) 1.06040(17) 0.0851(12) Uani 1 1 d . . .
C21 C -1.6505(5) 0.8629(2) 1.0729(2) 0.0796(17) Uani 1 1 d . A .
H21A H -1.6822 0.8610 1.1069 0.095 Uiso 1 1 calc R . .
H21B H -1.7093 0.8759 1.0435 0.095 Uiso 1 1 calc R . .
C22 C -1.5583(5) 0.9008(3) 1.0799(4) 0.133(3) Uani 1 1 d . . .
H22A H -1.5839 0.9369 1.0893 0.199 Uiso 1 1 calc R A .
H22B H -1.5281 0.9032 1.0461 0.199 Uiso 1 1 calc R . .
H22C H -1.5003 0.8878 1.1092 0.199 Uiso 1 1 calc R . .
C23 C -1.7078(8) 0.7772(4) 1.0443(7) 0.317(12) Uani 1 1 d . A .
H23A H -1.7702 0.8025 1.0463 0.380 Uiso 1 1 calc R . .
H23B H -1.7061 0.7739 1.0050 0.380 Uiso 1 1 calc R . .
C24 C -1.7417(12) 0.7428(5) 1.0510(5) 0.288(10) Uani 1 1 d . . .
H24A H -1.7989 0.7336 1.0199 0.432 Uiso 1 1 calc R A .
H24B H -1.7756 0.7458 1.0838 0.432 Uiso 1 1 calc R . .
H24C H -1.6849 0.7142 1.0562 0.432 Uiso 1 1 calc R . .
O3 O -1.4136(4) 0.79447(17) 0.96500(16) 0.0938(14) Uani 1 1 d . . .
C31 C -1.3884(7) 0.7540(3) 0.9285(3) 0.132(3) Uani 1 1 d . A .
H31A H -1.3550 0.7217 0.9489 0.159 Uiso 1 1 calc R . .
H31B H -1.3345 0.7684 0.9065 0.159 Uiso 1 1 calc R . .
C32 C -1.4925(8) 0.7385(4) 0.8929(4) 0.221(6) Uani 1 1 d . . .
H32A H -1.4775 0.7096 0.8680 0.332 Uiso 1 1 calc R A .
H32B H -1.5234 0.7704 0.8719 0.332 Uiso 1 1 calc R . .
H32C H -1.5459 0.7253 0.9151 0.332 Uiso 1 1 calc R . .
C33 C -1.4522(12) 0.8503(6) 0.9422(5) 0.287(10) Uani 1 1 d . A .
H33A H -1.5158 0.8468 0.9121 0.345 Uiso 1 1 calc R . .
H33B H -1.4737 0.8740 0.9708 0.345 Uiso 1 1 calc R . .
C34 C -1.3640(10) 0.8695(6) 0.9247(5) 0.293(11) Uani 1 1 d . . .
H34A H -1.3816 0.9052 0.9075 0.439 Uiso 1 1 calc R A .
H34B H -1.3419 0.8442 0.8981 0.439 Uiso 1 1 calc R . .
H34C H -1.3030 0.8736 0.9554 0.439 Uiso 1 1 calc R . .
O4A O -1.4302(9) 0.7339(4) 1.1703(3) 0.055(3) Uani 0.571(11) 1 d PDU A 3
C41A C -1.3960(9) 0.6784(4) 1.1812(6) 0.089(4) Uani 0.571(11) 1 d PDU A 3
H41A H -1.4354 0.6643 1.2099 0.107 Uiso 0.571(11) 1 calc PR A 3
H41B H -1.4216 0.6568 1.1479 0.107 Uiso 0.571(11) 1 calc PR A 3
C42A C -1.2884(11) 0.6689(7) 1.1967(8) 0.085(6) Uani 0.571(11) 1 d PDU A 3
H42A H -1.2783 0.6337 1.2154 0.128 Uiso 0.571(11) 1 calc PR A 3
H42B H -1.2558 0.6979 1.2214 0.128 Uiso 0.571(11) 1 calc PR A 3
H42C H -1.2517 0.6681 1.1647 0.128 Uiso 0.571(11) 1 calc PR A 3
C43A C -1.4921(11) 0.7563(4) 1.2079(6) 0.103(5) Uani 0.571(11) 1 d PDU A 3
H43A H -1.5709 0.7559 1.1901 0.123 Uiso 0.571(11) 1 calc PR A 3
H43B H -1.4855 0.7306 1.2388 0.123 Uiso 0.571(11) 1 calc PR A 3
C44A C -1.4719(9) 0.8054(6) 1.2286(8) 0.125(7) Uani 0.571(11) 1 d PDU A 3
H44A H -1.5330 0.8166 1.2471 0.187 Uiso 0.571(11) 1 calc PR A 3
H44B H -1.4655 0.8314 1.1994 0.187 Uiso 0.571(11) 1 calc PR A 3
H44C H -1.4024 0.8049 1.2547 0.187 Uiso 0.571(11) 1 calc PR A 3
O4B O -1.3967(15) 0.7377(6) 1.1767(5) 0.095(6) Uani 0.429(11) 1 d PDU A 4
C41B C -1.3723(9) 0.6946(5) 1.2159(5) 0.046(3) Uani 0.429(11) 1 d PDU A 4
H41C H -1.3651 0.7110 1.2526 0.055 Uiso 0.429(11) 1 calc PR A 4
H41D H -1.4371 0.6698 1.2116 0.055 Uiso 0.429(11) 1 calc PR A 4
C42B C -1.2826(11) 0.6647(7) 1.2144(11) 0.094(10) Uani 0.429(11) 1 d PDU A 4
H42D H -1.2762 0.6365 1.2426 0.141 Uiso 0.429(11) 1 calc PR A 4
H42E H -1.2166 0.6881 1.2207 0.141 Uiso 0.429(11) 1 calc PR A 4
H42F H -1.2885 0.6473 1.1786 0.141 Uiso 0.429(11) 1 calc PR A 4
C43B C -1.4204(13) 0.7876(6) 1.2013(7) 0.131(7) Uani 0.429(11) 1 d PDU A 4
H43C H -1.3656 0.7917 1.2351 0.157 Uiso 0.429(11) 1 calc PR A 4
H43D H -1.4065 0.8175 1.1767 0.157 Uiso 0.429(11) 1 calc PR A 4
C44B C -1.5198(13) 0.7955(9) 1.2138(10) 0.143(11) Uani 0.429(11) 1 d PDU A 4
H44D H -1.5233 0.8319 1.2297 0.215 Uiso 0.429(11) 1 calc PR A 4
H44E H -1.5340 0.7678 1.2402 0.215 Uiso 0.429(11) 1 calc PR A 4
H44F H -1.5760 0.7925 1.1809 0.215 Uiso 0.429(11) 1 calc PR A 4

loop_
_atom_site_aniso_label
_atom_site_aniso_U_11
_atom_site_aniso_U_22
_atom_site_aniso_U_33
_atom_site_aniso_U_23
_atom_site_aniso_U_13
_atom_site_aniso_U_12
Pb1A 0.01886(6) 0.02130(7) 0.02072(7) -0.00229(6) 0.00030(4) -0.00217(6)
Pb1B 0.035(9) 0.032(8) 0.046(10) 0.006(6) 0.008(6) 0.011(6)
Ge1 0.0195(3) 0.0215(4) 0.0230(4) -0.0011(3) 0.0020(2) -0.0001(3)
Ge2 0.0233(3) 0.0190(3) 0.0237(4) -0.0019(2) -0.0004(2) 0.0008(2)
Ge3 0.0203(3) 0.0253(4) 0.0207(4) 0.0004(2) 0.0004(2) -0.0011(3)
Si1 0.0195(3) 0.0215(4) 0.0230(4) -0.0011(3) 0.0020(2) -0.0001(3)
Si11 0.0261(5) 0.0220(5) 0.0336(6) 0.0008(4) 0.0033(4) -0.0017(4)
Si12 0.0298(6) 0.0243(5) 0.0274(6) -0.0008(4) 0.0058(4) -0.0030(4)
Si13 0.0203(5) 0.0428(7) 0.0336(6) -0.0069(5) 0.0004(4) 0.0014(5)
C121 0.051(3) 0.045(3) 0.031(2) -0.0027(19) 0.0137(19) 0.002(2)
C131 0.021(2) 0.066(3) 0.045(3) -0.005(2) 0.0043(17) 0.005(2)
C122 0.040(2) 0.029(2) 0.048(3) 0.0019(19) 0.0072(19) -0.0073(19)
C112 0.050(3) 0.038(2) 0.040(3) -0.0064(19) 0.0038(19) -0.018(2)
C132 0.029(2) 0.066(3) 0.052(3) -0.019(2) 0.0010(19) -0.006(2)
C111 0.045(3) 0.031(2) 0.069(3) -0.002(2) 0.011(2) 0.005(2)
C123 0.039(2) 0.038(2) 0.033(2) 0.0067(18) -0.0003(17) -0.0018(19)
C113 0.036(2) 0.044(3) 0.048(3) 0.003(2) 0.0115(19) -0.007(2)
C133 0.031(2) 0.080(4) 0.045(3) 0.007(2) -0.0028(18) 0.017(2)
Si2 0.0233(3) 0.0190(3) 0.0237(4) -0.0019(2) -0.0004(2) 0.0008(2)
Si22 0.0270(5) 0.0276(6) 0.0259(6) -0.0016(4) -0.0035(4) -0.0014(4)
Si21 0.0401(7) 0.0206(5) 0.0415(7) 0.0009(5) 0.0061(5) -0.0034(5)
Si23 0.0345(6) 0.0284(6) 0.0316(6) -0.0058(5) 0.0030(5) 0.0068(5)
C211 0.084(4) 0.024(2) 0.078(4) 0.015(2) 0.028(3) 0.015(2)
C221 0.029(2) 0.053(3) 0.050(3) -0.006(2) -0.0013(18) -0.003(2)
C212 0.054(3) 0.037(2) 0.051(3) 0.009(2) 0.013(2) -0.001(2)
C231 0.064(3) 0.039(3) 0.042(3) -0.019(2) 0.010(2) -0.004(2)
C232 0.041(3) 0.050(3) 0.037(3) -0.004(2) 0.0073(18) 0.004(2)
C222 0.056(3) 0.033(2) 0.043(3) -0.0120(19) 0.002(2) -0.009(2)
C233 0.052(3) 0.045(3) 0.060(3) 0.003(2) 0.004(2) 0.022(2)
C213 0.060(3) 0.046(3) 0.062(3) -0.016(2) 0.014(2) -0.025(2)
C223 0.056(3) 0.049(3) 0.030(2) 0.002(2) -0.0081(19) -0.009(2)
Si3 0.0203(3) 0.0253(4) 0.0207(4) 0.0004(2) 0.0004(2) -0.0011(3)
Si31 0.0270(5) 0.0341(6) 0.0242(6) -0.0033(4) 0.0031(4) -0.0041(5)
Si32 0.0230(5) 0.0307(6) 0.0338(6) 0.0001(5) 0.0028(4) -0.0033(5)
Si33 0.0311(6) 0.0321(6) 0.0298(6) 0.0061(5) -0.0024(4) 0.0042(5)
C311 0.034(2) 0.055(3) 0.051(3) -0.017(2) 0.007(2) 0.006(2)
C321 0.039(3) 0.052(3) 0.046(3) 0.005(2) 0.016(2) -0.007(2)
C312 0.058(3) 0.053(3) 0.029(2) -0.003(2) 0.008(2) -0.010(2)
C331 0.032(2) 0.049(3) 0.059(3) -0.008(2) -0.006(2) 0.008(2)
C332 0.083(4) 0.051(3) 0.035(3) 0.018(2) 0.000(2) -0.001(3)
C333 0.044(3) 0.035(2) 0.049(3) 0.000(2) 0.000(2) 0.003(2)
C322 0.046(3) 0.037(3) 0.070(3) 0.009(2) 0.005(2) -0.009(2)
C323 0.030(2) 0.052(3) 0.044(3) -0.007(2) -0.0046(18) -0.001(2)
C313 0.032(2) 0.034(2) 0.037(2) -0.0044(17) 0.0017(17) -0.0083(18)
K1 0.0393(6) 0.0418(6) 0.0947(9) 0.0000(5) 0.0230(5) 0.0060(5)
O1 0.0418(17) 0.0343(16) 0.0430(18) -0.0006(13) 0.0011(13) -0.0001(14)
C11 0.047(3) 0.044(3) 0.063(3) -0.010(2) 0.007(2) 0.015(2)
C12 0.040(3) 0.061(3) 0.100(5) -0.017(3) 0.003(3) 0.006(3)
C13 0.086(4) 0.055(3) 0.047(3) -0.003(2) 0.007(3) -0.019(3)
C14 0.072(5) 0.096(5) 0.171(8) 0.049(5) -0.028(4) -0.041(4)
O2 0.056(3) 0.073(3) 0.125(4) -0.010(2) 0.013(2) 0.014(2)
C21 0.055(4) 0.092(5) 0.092(5) 0.021(4) 0.013(3) 0.021(3)
C22 0.054(4) 0.108(6) 0.245(10) -0.076(6) 0.049(5) -0.023(4)
C23 0.067(7) 0.097(8) 0.75(4) -0.061(13) -0.027(11) -0.030(6)
C24 0.44(2) 0.227(14) 0.225(14) -0.096(11) 0.129(14) -0.239(15)
O3 0.133(4) 0.076(3) 0.071(3) -0.007(2) 0.010(3) 0.021(3)
C31 0.143(8) 0.159(8) 0.096(6) 0.023(6) 0.026(5) 0.067(6)
C32 0.204(11) 0.180(10) 0.216(11) 0.018(8) -0.148(9) -0.041(8)
C33 0.306(19) 0.44(2) 0.127(9) 0.080(13) 0.056(11) 0.269(18)
C34 0.209(15) 0.45(2) 0.198(14) 0.097(14) -0.023(10) -0.228(16)
O4A 0.047(5) 0.056(5) 0.053(5) -0.015(4) -0.015(3) 0.015(3)
C41A 0.083(8) 0.105(9) 0.078(9) 0.006(7) 0.009(7) -0.009(7)
C42A 0.084(10) 0.100(11) 0.061(9) -0.036(7) -0.020(7) 0.045(8)
C43A 0.157(12) 0.046(6) 0.131(10) -0.022(7) 0.098(9) -0.028(7)
C44A 0.025(6) 0.096(9) 0.246(18) -0.105(10) 0.003(9) 0.020(7)
O4B 0.089(12) 0.083(9) 0.099(10) -0.016(8) -0.021(7) 0.054(8)
C41B 0.041(6) 0.065(8) 0.033(7) -0.019(6) 0.008(5) -0.012(6)
C42B 0.101(15) 0.030(8) 0.12(2) -0.004(9) -0.068(12) -0.010(9)
C43B 0.125(15) 0.149(16) 0.103(13) -0.006(12) -0.026(11) -0.004(13)
C44B 0.047(12) 0.20(3) 0.18(2) 0.08(2) 0.033(13) 0.063(15)

loop_
_atom_type_symbol
_atom_type_description
_atom_type_scat_dispersion_real
_atom_type_scat_dispersion_imag
_atom_type_scat_source
C C 0.0033 0.0016 'International Tables Vol C Tables 4.2.6.8 and 6.1.1.4'
H H 0.0000 0.0000 'International Tables Vol C Tables 4.2.6.8 and 6.1.1.4'
O O 0.0106 0.0060 'International Tables Vol C Tables 4.2.6.8 and 6.1.1.4'
Si Si 0.0817 0.0704 'International Tables Vol C Tables 4.2.6.8 and 6.1.1.4'
K K 0.2009 0.2494 'International Tables Vol C Tables 4.2.6.8 and 6.1.1.4'
Ge Ge 0.1547 1.8001 'International Tables Vol C Tables 4.2.6.8 and 6.1.1.4'
Pb Pb -3.3944 10.1111 'International Tables Vol C Tables 4.2.6.8 and 6.1.1.4'

loop_
_geom_angle_atom_site_label_1
_geom_angle_atom_site_label_2
_geom_angle_atom_site_label_3
_geom_angle
Ge1 Pb1A Ge3 105.051(18)
Ge1 Pb1A Ge2 106.579(18)
Ge3 Pb1A Ge2 106.760(18)
Si12 Ge1 Si11 104.14(4)
Si12 Ge1 Si13 99.36(4)
Si11 Ge1 Si13 109.30(4)
Si12 Ge1 Pb1A 105.47(3)
Si11 Ge1 Pb1A 129.42(4)
Si13 Ge1 Pb1A 105.17(3)
Si23 Ge2 Si22 104.33(4)
Si23 Ge2 Si21 97.63(4)
Si22 Ge2 Si21 108.35(4)
Si23 Ge2 Pb1A 106.42(3)
Si22 Ge2 Pb1A 129.83(3)
Si21 Ge2 Pb1A 105.70(4)
Si33 Ge3 Si32 104.77(4)
Si33 Ge3 Si31 98.31(4)
Si32 Ge3 Si31 110.27(4)
Si33 Ge3 Pb1A 110.17(3)
Si32 Ge3 Pb1A 126.24(3)
Si31 Ge3 Pb1A 103.68(3)
C113 Si11 C112 104.9(2)
C113 Si11 C111 108.9(2)
C112 Si11 C111 105.4(2)
C113 Si11 Ge1 112.00(14)
C112 Si11 Ge1 113.29(13)
C111 Si11 Ge1 111.97(14)
C123 Si12 C122 109.54(18)
C123 Si12 C121 104.78(19)
C122 Si12 C121 105.93(19)
C123 Si12 Ge1 111.14(13)
C122 Si12 Ge1 108.90(13)
C121 Si12 Ge1 116.28(13)
C132 Si13 C133 104.9(2)
C132 Si13 C131 106.8(2)
C133 Si13 C131 103.8(2)
C132 Si13 Ge1 109.55(14)
C133 Si13 Ge1 118.38(15)
C131 Si13 Ge1 112.53(13)
C221 Si22 C223 105.0(2)
C221 Si22 C222 105.6(2)
C223 Si22 C222 107.96(19)
C221 Si22 Ge2 114.05(14)
C223 Si22 Ge2 111.03(14)
C222 Si22 Ge2 112.66(14)
C212 Si21 C213 105.5(2)
C212 Si21 C211 102.8(2)
C213 Si21 C211 106.0(2)
C212 Si21 Ge2 118.35(13)
C213 Si21 Ge2 108.72(15)
C211 Si21 Ge2 114.45(15)
C232 Si23 C231 107.86(19)
C232 Si23 C233 104.3(2)
C231 Si23 C233 107.0(2)
C232 Si23 Ge2 111.42(13)
C231 Si23 Ge2 109.43(14)
C233 Si23 Ge2 116.32(15)
C313 Si31 C312 106.26(19)
C313 Si31 C311 104.39(19)
C312 Si31 C311 102.7(2)
C313 Si31 Ge3 109.58(12)
C312 Si31 Ge3 114.04(14)
C311 Si31 Ge3 118.72(14)
C321 Si32 C323 107.7(2)
C321 Si32 C322 105.8(2)
C323 Si32 C322 105.4(2)
C321 Si32 Ge3 113.84(14)
C323 Si32 Ge3 109.56(14)
C322 Si32 Ge3 114.11(15)
C333 Si33 C331 108.15(19)
C333 Si33 C332 104.5(2)
C331 Si33 C332 106.1(2)
C333 Si33 Ge3 111.85(14)
C331 Si33 Ge3 109.90(14)
C332 Si33 Ge3 115.83(16)
Si31 C313 K1 160.11(18)
O4A K1 O3 173.2(3)
O4A K1 O2 89.1(2)
O3 K1 O2 87.44(14)
O4A K1 O4B 8.9(6)
O3 K1 O4B 176.7(3)
O2 K1 O4B 95.9(3)
O4A K1 O1 89.47(17)
O3 K1 O1 89.30(11)
O2 K1 O1 138.93(11)
O4B K1 O1 88.1(2)
O4A K1 C43B 26.6(3)
O3 K1 C43B 157.3(3)
O2 K1 C43B 81.0(3)
O4B K1 C43B 24.6(2)
O1 K1 C43B 112.2(3)
O4A K1 C313 102.1(3)
O3 K1 C313 84.60(12)
O2 K1 C313 108.90(11)
O4B K1 C313 94.4(4)
O1 K1 C313 111.51(9)
C43B K1 C313 80.8(3)
O4A K1 C12 95.7(2)
O3 K1 C12 87.98(14)
O2 K1 C12 174.82(14)
O4B K1 C12 88.7(3)
O1 K1 C12 43.38(10)
C43B K1 C12 102.4(3)
C313 K1 C12 68.22(10)
O4A K1 C41A 22.0(2)
O3 K1 C41A 155.5(2)
O2 K1 C41A 104.4(2)
O4B K1 C41A 23.0(4)
O1 K1 C41A 67.6(2)
C43B K1 C41A 47.2(4)
C313 K1 C41A 110.8(2)
C12 K1 C41A 80.8(2)
C13 O1 C11 110.9(3)
C13 O1 K1 127.8(3)
C11 O1 K1 120.3(2)
O1 C11 C12 108.8(3)
C11 C12 K1 86.9(3)
O1 C13 C14 108.6(4)
C21 O2 C23 111.0(6)
C21 O2 K1 131.8(3)
C23 O2 K1 116.9(5)
O2 C21 C22 110.2(5)
C24 C23 O2 145.5(19)
C31 O3 C33 118.4(6)
C31 O3 K1 119.1(4)
C33 O3 K1 122.2(5)
O3 C31 C32 108.0(7)
C34 C33 O3 103.1(11)
C43A O4A C41A 114.5(8)
C43A O4A K1 129.8(7)
C41A O4A K1 113.7(6)
C42A C41A O4A 117.7(9)
C42A C41A K1 104.9(9)
O4A C41A K1 44.4(5)
C44A C43A O4A 122.1(10)
C43B O4B C41B 111.7(9)
C43B O4B K1 101.9(8)
C41B O4B K1 146.3(8)
C42B C41B O4B 117.6(10)
C44B C43B O4B 119.5(11)
C44B C43B K1 116.1(14)
O4B C43B K1 53.4(6)

loop_
_geom_bond_atom_site_label_1
_geom_bond_atom_site_label_2
_geom_bond_distance
Pb1A Ge1 2.8403(6)
Pb1A Ge3 2.8541(6)
Pb1A Ge2 2.8636(6)
Ge1 Si12 2.3717(12)
Ge1 Si11 2.3752(12)
Ge1 Si13 2.3887(12)
Ge2 Si23 2.3733(12)
Ge2 Si22 2.3834(11)
Ge2 Si21 2.3969(12)
Ge3 Si33 2.3723(12)
Ge3 Si32 2.3777(12)
Ge3 Si31 2.3846(12)
Si11 C113 1.876(4)
Si11 C112 1.880(4)
Si11 C111 1.887(4)
Si12 C123 1.872(4)
Si12 C122 1.881(4)
Si12 C121 1.894(4)
Si13 C132 1.875(4)
Si13 C133 1.881(4)
Si13 C131 1.883(4)
Si22 C221 1.877(4)
Si22 C223 1.886(4)
Si22 C222 1.891(4)
Si21 C212 1.878(4)
Si21 C213 1.883(5)
Si21 C211 1.885(4)
Si23 C232 1.875(4)
Si23 C231 1.887(4)
Si23 C233 1.894(4)
Si31 C313 1.881(4)
Si31 C312 1.882(4)
Si31 C311 1.891(4)
Si32 C321 1.873(4)
Si32 C323 1.875(4)
Si32 C322 1.876(4)
Si33 C333 1.871(4)
Si33 C331 1.892(4)
Si33 C332 1.895(4)
C313 K1 3.374(4)
K1 O4A 2.680(8)
K1 O3 2.701(4)
K1 O2 2.708(4)
K1 O4B 2.734(12)
K1 O1 2.748(3)
K1 C43B 3.332(18)
K1 C12 3.449(5)
K1 C41A 3.510(12)
O1 C13 1.419(5)
O1 C11 1.432(5)
C11 C12 1.496(6)
C13 C14 1.487(7)
O2 C21 1.358(6)
O2 C23 1.419(9)
C21 C22 1.448(7)
C23 C24 0.964(12)
O3 C31 1.416(8)
O3 C33 1.525(12)
C31 C32 1.473(10)
C33 C34 1.316(15)
O4A C43A 1.412(9)
O4A C41A 1.433(8)
C41A C42A 1.327(10)
C43A C44A 1.316(12)
O4B C43B 1.420(10)
O4B C41B 1.438(9)
C41B C42B 1.325(10)
C43B C44B 1.319(12)
